data_7032156
loop_
_publ_author_name
'Holthausen, Michael H.'
'Mallov, Ian'
'Stephan, Douglas W.'

_publ_section_title
;
 Phosphinimine-substituted boranes and borenium ions.
;
_journal_issue 40
_journal_name_full 'Dalton transactions (Cambridge, England : 2003)'
_journal_page_first 15201
_journal_page_last 15211
_journal_paper_doi 10.1039/c4dt02406k
_journal_volume 43
_journal_year 2014
_chemical_formula_moiety 'C48 H40 B2 Cl2 N2 P2, 3(C H2 Cl2)'
_chemical_formula_sum 'C51 H46 B2 Cl8 N2 P2'
_chemical_formula_weight 1054.06
_chemical_name_systematic
;
 ?
;
_space_group_IT_number 2
_symmetry_cell_setting triclinic
_symmetry_space_group_name_Hall '-P 1'
_symmetry_space_group_name_H-M 'P -1'
_atom_sites_solution_hydrogens geom
_atom_sites_solution_primary direct
_atom_sites_solution_secondary difmap
_audit_creation_method SHELXL-97
_cell_angle_alpha 78.766(2)
_cell_angle_beta 85.796(2)
_cell_angle_gamma 65.463(2)
_cell_formula_units_Z 2
_cell_length_a 11.9742(5)
_cell_length_b 13.0899(5)
_cell_length_c 18.0121(7)
_cell_measurement_reflns_used 9956
_cell_measurement_temperature 150(2)
_cell_measurement_theta_max 54.486
_cell_measurement_theta_min 4.376
_cell_volume 2518.98(18)
_computing_cell_refinement
'Bruker SMART. Area-Detector Software Package. (Siemens Industrial Automation, 1993, Inc.: Madison, WI)'
_computing_data_collection
'Bruker SMART. Area-Detector Software Package. (Siemens Industrial Automation, 1993, Inc.: Madison, WI)'
_computing_data_reduction
'Bruker SAINT. Area-Detector Integration Software. (Siemens Industrial Automation, 1995, Inc.: Madison, WI)'
_computing_molecular_graphics 'Ortep for Windows (L. J. Farrugia, J. Appl. Cryst. 1997, 30, 565)'
_computing_publication_material 'WinGX v1.70.01 (L. J. Farrugia, J. Appl. Cryst. 1999, 32, 837)'
_computing_structure_refinement
'SHELX-97. Programs for Crystal Structure Analysis. (G. M. Sheldrick, 1997, Release 97-2, University of Gttingen, Germany)'
_computing_structure_solution
'SHELX-97. Programs for Crystal Structure Analysis. (G. M. Sheldrick, 1997, Release 97-2, University of Gttingen, Germany)'
_diffrn_ambient_temperature 150(2)
_diffrn_measured_fraction_theta_full 0.991
_diffrn_measured_fraction_theta_max 0.991
_diffrn_measurement_device_type 'Bruker Apex II CCD detector'
_diffrn_measurement_method 'phi and omega scans'
_diffrn_radiation_monochromator graphite
_diffrn_radiation_source 'fine-focus sealed tube'
_diffrn_radiation_type MoK\a
_diffrn_radiation_wavelength 0.71073
_diffrn_reflns_av_R_equivalents 0.0594
_diffrn_reflns_av_unetI/netI 0.0920
_diffrn_reflns_limit_h_max 15
_diffrn_reflns_limit_h_min -15
_diffrn_reflns_limit_k_max 16
_diffrn_reflns_limit_k_min -16
_diffrn_reflns_limit_l_max 22
_diffrn_reflns_limit_l_min -23
_diffrn_reflns_number 42323
_diffrn_reflns_theta_full 27.50
_diffrn_reflns_theta_max 27.50
_diffrn_reflns_theta_min 1.74
_exptl_absorpt_coefficient_mu 0.549
_exptl_absorpt_correction_T_max 0.7456
_exptl_absorpt_correction_T_min 0.7050
_exptl_absorpt_correction_type multi-scan
_exptl_absorpt_process_details
'SADABS. Area-Detector Integration Software. (Siemens Industrial Automation, 1995, Inc.: Madison, WI)'
_exptl_crystal_colour colorless
_exptl_crystal_density_diffrn 1.390
_exptl_crystal_density_method 'not measured'
_exptl_crystal_description block
_exptl_crystal_F_000 1084
_exptl_crystal_size_max 0.10
_exptl_crystal_size_mid 0.10
_exptl_crystal_size_min 0.10
_refine_diff_density_max 0.907
_refine_diff_density_min -0.848
_refine_diff_density_rms 0.077
_refine_ls_extinction_method none
_refine_ls_goodness_of_fit_ref 1.028
_refine_ls_hydrogen_treatment constr
_refine_ls_matrix_type full
_refine_ls_number_parameters 614
_refine_ls_number_reflns 11463
_refine_ls_number_restraints 0
_refine_ls_restrained_S_all 1.028
_refine_ls_R_factor_all 0.1171
_refine_ls_R_factor_gt 0.0582
_refine_ls_shift/su_max 0.000
_refine_ls_shift/su_mean 0.000
_refine_ls_structure_factor_coef Fsqd
_refine_ls_weighting_details 'calc w=1/[\s^2^(Fo^2^)+(0.0446P)^2^+2.3670P] where P=(Fo^2^+2Fc^2^)/3'
_refine_ls_weighting_scheme calc
_refine_ls_wR_factor_gt 0.1142
_refine_ls_wR_factor_ref 0.1340
_reflns_number_gt 6960
_reflns_number_total 11463
_reflns_threshold_expression >2sigma(I)
_cod_data_source_file c4dt02406k1.cif
_cod_data_source_block 7d
_cod_depositor_comments 'Adding full bibliography for 7032148--7032159.cif.'
_cod_original_cell_volume 2518.98(17)
_cod_database_code 7032156

loop_
_symmetry_equiv_pos_as_xyz
'x, y, z'
'-x, -y, -z'

loop_
_atom_site_label
_atom_site_type_symbol
_atom_site_fract_x
_atom_site_fract_y
_atom_site_fract_z
_atom_site_U_iso_or_equiv
_atom_site_adp_type
_atom_site_occupancy
_atom_site_symmetry_multiplicity
_atom_site_calc_flag
_atom_site_refinement_flags
_atom_site_disorder_assembly
_atom_site_disorder_group
C1 C 0.6934(3) 0.6268(3) 0.37497(16) 0.0189(7) Uani 1 1 d . . .
C2 C 0.6544(3) 0.7025(3) 0.42475(18) 0.0252(7) Uani 1 1 d . . .
H2 H 0.6174 0.6853 0.4712 0.030 Uiso 1 1 calc R . .
C3 C 0.6696(4) 0.8040(3) 0.4065(2) 0.0362(9) Uani 1 1 d . . .
H3 H 0.6423 0.8563 0.4407 0.043 Uiso 1 1 calc R . .
C4 C 0.7239(4) 0.8300(3) 0.3393(2) 0.0379(10) Uani 1 1 d . . .
H4 H 0.7339 0.8997 0.3273 0.045 Uiso 1 1 calc R . .
C5 C 0.7635(4) 0.7538(3) 0.28984(19) 0.0368(9) Uani 1 1 d . . .
H5 H 0.8013 0.7708 0.2437 0.044 Uiso 1 1 calc R . .
C6 C 0.7481(3) 0.6526(3) 0.30722(18) 0.0276(8) Uani 1 1 d . . .
H6 H 0.7750 0.6007 0.2728 0.033 Uiso 1 1 calc R . .
C7 C 0.6542(3) 0.4621(3) 0.31008(16) 0.0173(7) Uani 1 1 d . . .
C8 C 0.5556(3) 0.5442(3) 0.26565(17) 0.0248(7) Uani 1 1 d . . .
H8 H 0.5050 0.6131 0.2828 0.030 Uiso 1 1 calc R . .
C9 C 0.5309(3) 0.5261(3) 0.19648(18) 0.0308(8) Uani 1 1 d . . .
H9 H 0.4636 0.5824 0.1663 0.037 Uiso 1 1 calc R . .
C10 C 0.6045(3) 0.4260(3) 0.17168(19) 0.0341(9) Uani 1 1 d . . .
H10 H 0.5876 0.4135 0.1243 0.041 Uiso 1 1 calc R . .
C11 C 0.7019(3) 0.3444(3) 0.21497(19) 0.0345(9) Uani 1 1 d . . .
H11 H 0.7524 0.2760 0.1973 0.041 Uiso 1 1 calc R . .
C12 C 0.7270(3) 0.3614(3) 0.28465(18) 0.0276(8) Uani 1 1 d . . .
H12 H 0.7937 0.3042 0.3148 0.033 Uiso 1 1 calc R . .
C13 C 0.8284(3) 0.3887(3) 0.43582(16) 0.0189(7) Uani 1 1 d . . .
C14 C 0.8459(3) 0.2745(3) 0.46045(17) 0.0246(7) Uani 1 1 d . . .
H14 H 0.7807 0.2523 0.4567 0.030 Uiso 1 1 calc R . .
C15 C 0.9588(3) 0.1941(3) 0.49027(19) 0.0344(9) Uani 1 1 d . . .
H15 H 0.9706 0.1169 0.5072 0.041 Uiso 1 1 calc R . .
C16 C 1.0539(3) 0.2258(3) 0.4953(2) 0.0380(9) Uani 1 1 d . . .
H16 H 1.1308 0.1703 0.5159 0.046 Uiso 1 1 calc R . .
C17 C 1.0380(3) 0.3376(3) 0.4708(2) 0.0386(9) Uani 1 1 d . . .
H17 H 1.1040 0.3589 0.4745 0.046 Uiso 1 1 calc R . .
C18 C 0.9258(3) 0.4193(3) 0.44056(18) 0.0293(8) Uani 1 1 d . . .
H18 H 0.9154 0.4961 0.4231 0.035 Uiso 1 1 calc R . .
C19 C 0.3761(3) 0.4771(3) 0.40487(15) 0.0195(7) Uani 1 1 d . . .
C20 C 0.2535(3) 0.5299(3) 0.38037(18) 0.0305(8) Uani 1 1 d . . .
H20 H 0.2031 0.6041 0.3901 0.037 Uiso 1 1 calc R . .
C21 C 0.2042(4) 0.4752(4) 0.3419(2) 0.0423(10) Uani 1 1 d . . .
H21 H 0.1206 0.5116 0.3261 0.051 Uiso 1 1 calc R . .
C22 C 0.2774(4) 0.3677(4) 0.3267(2) 0.0453(11) Uani 1 1 d . . .
H22 H 0.2445 0.3306 0.2999 0.054 Uiso 1 1 calc R . .
C23 C 0.3982(4) 0.3146(3) 0.35049(19) 0.0379(9) Uani 1 1 d . . .
H23 H 0.4485 0.2406 0.3403 0.045 Uiso 1 1 calc R . .
C24 C 0.4463(3) 0.3687(3) 0.38899(17) 0.0254(8) Uani 1 1 d . . .
H24 H 0.5296 0.3308 0.4051 0.031 Uiso 1 1 calc R . .
C25 C 0.7844(3) 0.8485(3) 0.02400(16) 0.0180(7) Uani 1 1 d . . .
C26 C 0.7125(3) 0.8210(3) 0.08234(17) 0.0257(8) Uani 1 1 d . . .
H26 H 0.6620 0.8768 0.1111 0.031 Uiso 1 1 calc R . .
C27 C 0.7149(3) 0.7116(3) 0.09825(19) 0.0338(9) Uani 1 1 d . . .
H27 H 0.6659 0.6930 0.1379 0.041 Uiso 1 1 calc R . .
C28 C 0.7877(3) 0.6304(3) 0.0571(2) 0.0355(9) Uani 1 1 d . . .
H28 H 0.7901 0.5555 0.0687 0.043 Uiso 1 1 calc R . .
C29 C 0.8574(3) 0.6578(3) -0.0015(2) 0.0320(8) Uani 1 1 d . . .
H29 H 0.9066 0.6018 -0.0305 0.038 Uiso 1 1 calc R . .
C30 C 0.8565(3) 0.7660(3) -0.01821(18) 0.0244(7) Uani 1 1 d . . .
H30 H 0.9050 0.7839 -0.0584 0.029 Uiso 1 1 calc R . .
C31 C 0.6723(3) 1.0780(3) 0.06177(16) 0.0189(7) Uani 1 1 d . . .
C32 C 0.7027(3) 1.0571(3) 0.13868(17) 0.0229(7) Uani 1 1 d . . .
H32 H 0.7788 0.9979 0.1576 0.027 Uiso 1 1 calc R . .
C33 C 0.6213(3) 1.1229(3) 0.18686(19) 0.0288(8) Uani 1 1 d . . .
H33 H 0.6419 1.1089 0.2389 0.035 Uiso 1 1 calc R . .
C34 C 0.5101(3) 1.2091(3) 0.1600(2) 0.0329(9) Uani 1 1 d . . .
H34 H 0.4549 1.2541 0.1933 0.040 Uiso 1 1 calc R . .
C35 C 0.4796(3) 1.2294(3) 0.0845(2) 0.0311(8) Uani 1 1 d . . .
H35 H 0.4029 1.2881 0.0662 0.037 Uiso 1 1 calc R . .
C36 C 0.5598(3) 1.1648(3) 0.03530(18) 0.0227(7) Uani 1 1 d . . .
H36 H 0.5381 1.1796 -0.0166 0.027 Uiso 1 1 calc R . .
C37 C 0.7087(3) 1.0454(3) -0.09338(16) 0.0173(7) Uani 1 1 d . . .
C38 C 0.6273(3) 1.0055(3) -0.11558(17) 0.0219(7) Uani 1 1 d . . .
H38 H 0.6114 0.9470 -0.0826 0.026 Uiso 1 1 calc R . .
C39 C 0.5693(3) 1.0515(3) -0.18616(18) 0.0258(8) Uani 1 1 d . . .
H39 H 0.5145 1.0237 -0.2014 0.031 Uiso 1 1 calc R . .
C40 C 0.5914(3) 1.1371(3) -0.23381(17) 0.0248(8) Uani 1 1 d . . .
H40 H 0.5514 1.1685 -0.2817 0.030 Uiso 1 1 calc R . .
C41 C 0.6714(3) 1.1773(3) -0.21211(17) 0.0260(8) Uani 1 1 d . . .
H41 H 0.6862 1.2365 -0.2451 0.031 Uiso 1 1 calc R . .
C42 C 0.7305(3) 1.1316(3) -0.14203(17) 0.0224(7) Uani 1 1 d . . .
H42 H 0.7859 1.1593 -0.1274 0.027 Uiso 1 1 calc R . .
C43 C 0.8915(3) 1.2123(3) -0.02669(16) 0.0172(7) Uani 1 1 d . . .
C44 C 0.7896(3) 1.2957(3) 0.00012(19) 0.0281(8) Uani 1 1 d . . .
H44 H 0.7591 1.2774 0.0488 0.034 Uiso 1 1 calc R . .
C45 C 0.7307(3) 1.4048(3) -0.0416(2) 0.0396(10) Uani 1 1 d . . .
H45 H 0.6614 1.4596 -0.0212 0.048 Uiso 1 1 calc R . .
C46 C 0.7724(4) 1.4340(3) -0.1127(2) 0.0418(10) Uani 1 1 d . . .
H46 H 0.7320 1.5085 -0.1416 0.050 Uiso 1 1 calc R . .
C47 C 0.8746(3) 1.3525(3) -0.1412(2) 0.0345(9) Uani 1 1 d . . .
H47 H 0.9049 1.3714 -0.1898 0.041 Uiso 1 1 calc R . .
C48 C 0.9322(3) 1.2442(3) -0.09900(17) 0.0255(8) Uani 1 1 d . . .
H48 H 1.0016 1.1896 -0.1195 0.031 Uiso 1 1 calc R . .
C49 C 0.0684(4) 0.9334(3) 0.3057(2) 0.0428(10) Uani 1 1 d . . .
H49A H 0.0953 0.9641 0.2564 0.051 Uiso 1 1 calc R . .
H49B H 0.1410 0.8942 0.3397 0.051 Uiso 1 1 calc R . .
C50 C 0.0372(4) 0.2727(4) 0.2455(3) 0.0550(12) Uani 1 1 d . . .
H50A H 0.0267 0.2696 0.3008 0.066 Uiso 1 1 calc R . .
H50B H -0.0232 0.2493 0.2274 0.066 Uiso 1 1 calc R . .
N1 N 0.5764(2) 0.4864(2) 0.45929(13) 0.0163(5) Uani 1 1 d . . .
N2 N 0.9109(2) 0.9924(2) 0.00742(13) 0.0159(5) Uani 1 1 d . . .
B1 B 0.4346(3) 0.5345(3) 0.45263(18) 0.0171(7) Uani 1 1 d . . .
B2 B 0.9583(3) 1.0836(3) 0.01812(18) 0.0179(8) Uani 1 1 d . . .
P1 P 0.68045(7) 0.49127(7) 0.39971(4) 0.01675(18) Uani 1 1 d . . .
P2 P 0.77925(7) 0.99151(7) -0.00036(4) 0.01617(18) Uani 1 1 d . . .
Cl1 Cl 0.36802(7) 0.69918(6) 0.41110(4) 0.02314(18) Uani 1 1 d . . .
Cl2 Cl 0.96245(7) 1.09063(7) 0.12574(4) 0.02280(18) Uani 1 1 d . . .
Cl3 Cl 0.01350(13) 0.83545(11) 0.29245(7) 0.0672(4) Uani 1 1 d . . .
Cl4 Cl -0.0402(2) 1.04584(11) 0.34405(7) 0.1216(8) Uani 1 1 d . . .
Cl5 Cl 0.18466(10) 0.17668(10) 0.22784(7) 0.0620(3) Uani 1 1 d . . .
Cl6 Cl 0.00658(11) 0.41428(10) 0.20113(7) 0.0607(3) Uani 1 1 d . . .
Cl7A Cl 0.6578(4) 0.9813(5) 0.5842(2) 0.0827(14) Uani 0.496(8) 1 d P A 1
Cl8A Cl 0.7128(3) 1.0695(3) 0.4314(2) 0.0443(9) Uani 0.496(8) 1 d P A 1
C51A C 0.6001(7) 1.0882(7) 0.5072(5) 0.038(2) Uani 0.504(8) 1 d P A 1
H51A H 0.5782 1.1631 0.5221 0.045 Uiso 0.504(8) 1 calc PR A 1
H51B H 0.5246 1.0874 0.4888 0.045 Uiso 0.504(8) 1 calc PR A 1
Cl7B Cl 0.6436(4) 0.9285(5) 0.5970(3) 0.0759(12) Uani 0.504(8) 1 d P A 2
Cl8B Cl 0.6693(8) 1.0734(3) 0.4635(4) 0.0987(18) Uani 0.504(8) 1 d P A 2
C51B C 0.6865(12) 1.0350(11) 0.5624(8) 0.074(4) Uani 0.496(8) 1 d P A 2
H51C H 0.7735 1.0110 0.5761 0.089 Uiso 0.496(8) 1 calc PR A 2
H51D H 0.6363 1.1022 0.5857 0.089 Uiso 0.496(8) 1 calc PR A 2

loop_
_atom_site_aniso_label
_atom_site_aniso_U_11
_atom_site_aniso_U_22
_atom_site_aniso_U_33
_atom_site_aniso_U_23
_atom_site_aniso_U_13
_atom_site_aniso_U_12
C1 0.0201(17) 0.0207(17) 0.0181(15) -0.0009(13) -0.0023(13) -0.0113(14)
C2 0.0314(19) 0.0257(18) 0.0243(17) -0.0083(14) 0.0020(15) -0.0161(16)
C3 0.053(2) 0.030(2) 0.036(2) -0.0109(17) 0.0022(18) -0.0245(19)
C4 0.059(3) 0.028(2) 0.038(2) 0.0026(17) -0.0070(19) -0.031(2)
C5 0.060(3) 0.043(2) 0.0215(17) 0.0012(17) 0.0008(17) -0.038(2)
C6 0.039(2) 0.030(2) 0.0195(16) -0.0032(14) 0.0020(15) -0.0210(17)
C7 0.0212(17) 0.0200(16) 0.0141(14) -0.0036(12) 0.0030(12) -0.0121(14)
C8 0.0308(19) 0.0245(18) 0.0199(16) -0.0056(14) 0.0006(14) -0.0115(16)
C9 0.038(2) 0.036(2) 0.0214(17) -0.0034(16) -0.0060(15) -0.0181(18)
C10 0.046(2) 0.047(2) 0.0199(17) -0.0129(17) 0.0010(16) -0.027(2)
C11 0.041(2) 0.035(2) 0.0307(19) -0.0201(17) 0.0035(17) -0.0128(18)
C12 0.0267(19) 0.0265(19) 0.0276(17) -0.0065(15) 0.0014(15) -0.0085(16)
C13 0.0182(16) 0.0218(17) 0.0147(14) -0.0058(13) 0.0021(12) -0.0054(14)
C14 0.0286(19) 0.0243(18) 0.0209(16) -0.0045(14) 0.0023(14) -0.0110(15)
C15 0.039(2) 0.025(2) 0.0292(18) -0.0032(16) -0.0016(17) -0.0043(17)
C16 0.028(2) 0.034(2) 0.038(2) -0.0066(18) -0.0086(17) 0.0028(17)
C17 0.025(2) 0.046(2) 0.046(2) -0.0088(19) -0.0060(17) -0.0144(18)
C18 0.0256(19) 0.032(2) 0.0295(18) -0.0070(16) 0.0011(15) -0.0099(16)
C19 0.0257(18) 0.0255(18) 0.0097(13) -0.0005(13) 0.0011(13) -0.0142(15)
C20 0.034(2) 0.038(2) 0.0215(16) -0.0018(15) -0.0051(15) -0.0184(18)
C21 0.042(2) 0.066(3) 0.030(2) -0.001(2) -0.0126(18) -0.035(2)
C22 0.066(3) 0.061(3) 0.034(2) -0.013(2) -0.003(2) -0.049(3)
C23 0.055(3) 0.044(2) 0.0298(19) -0.0167(18) 0.0076(18) -0.031(2)
C24 0.034(2) 0.031(2) 0.0168(15) -0.0055(14) 0.0026(14) -0.0187(17)
C25 0.0171(16) 0.0219(17) 0.0171(14) 0.0001(13) -0.0053(12) -0.0108(14)
C26 0.0307(19) 0.0315(19) 0.0189(15) 0.0001(14) -0.0039(14) -0.0181(16)
C27 0.048(2) 0.039(2) 0.0243(17) 0.0063(17) -0.0041(17) -0.033(2)
C28 0.049(2) 0.025(2) 0.038(2) 0.0060(17) -0.0157(19) -0.0229(19)
C29 0.034(2) 0.0240(19) 0.041(2) -0.0109(16) -0.0050(17) -0.0111(17)
C30 0.0235(18) 0.0232(18) 0.0298(17) -0.0042(15) -0.0005(14) -0.0128(15)
C31 0.0191(16) 0.0203(16) 0.0225(15) -0.0022(13) 0.0022(13) -0.0142(14)
C32 0.0227(18) 0.0261(18) 0.0218(16) -0.0008(14) 0.0013(14) -0.0137(15)
C33 0.035(2) 0.035(2) 0.0235(17) -0.0098(16) 0.0073(15) -0.0213(18)
C34 0.035(2) 0.037(2) 0.035(2) -0.0202(17) 0.0148(17) -0.0186(18)
C35 0.0206(18) 0.029(2) 0.044(2) -0.0129(17) 0.0020(16) -0.0079(16)
C36 0.0202(17) 0.0255(18) 0.0245(16) -0.0066(14) 0.0002(14) -0.0106(15)
C37 0.0152(16) 0.0196(16) 0.0156(14) -0.0038(13) 0.0002(12) -0.0053(13)
C38 0.0231(17) 0.0244(18) 0.0200(15) -0.0027(14) 0.0022(13) -0.0125(15)
C39 0.0225(18) 0.033(2) 0.0279(17) -0.0082(15) -0.0028(14) -0.0151(16)
C40 0.0194(17) 0.0300(19) 0.0207(16) -0.0006(14) -0.0040(13) -0.0069(15)
C41 0.0265(19) 0.0282(19) 0.0231(16) 0.0052(14) -0.0033(14) -0.0147(16)
C42 0.0220(17) 0.0246(18) 0.0232(16) 0.0005(14) -0.0044(13) -0.0137(15)
C43 0.0197(16) 0.0176(16) 0.0173(14) -0.0025(13) -0.0057(12) -0.0099(13)
C44 0.031(2) 0.0262(19) 0.0270(17) -0.0058(15) -0.0015(15) -0.0108(16)
C45 0.036(2) 0.024(2) 0.049(2) -0.0087(18) 0.0016(19) -0.0026(17)
C46 0.046(2) 0.026(2) 0.045(2) 0.0080(18) -0.012(2) -0.0113(19)
C47 0.042(2) 0.036(2) 0.0277(18) 0.0067(16) -0.0055(17) -0.0227(19)
C48 0.0265(19) 0.0281(19) 0.0236(16) -0.0018(14) -0.0024(14) -0.0136(16)
C49 0.046(2) 0.044(2) 0.034(2) -0.0052(18) -0.0010(18) -0.015(2)
C50 0.047(3) 0.048(3) 0.072(3) -0.019(2) 0.004(2) -0.019(2)
N1 0.0183(13) 0.0163(13) 0.0133(11) -0.0019(10) -0.0008(10) -0.0062(11)
N2 0.0150(13) 0.0179(14) 0.0159(12) -0.0029(10) 0.0002(10) -0.0078(11)
B1 0.0213(19) 0.0145(17) 0.0153(16) -0.0023(14) -0.0021(14) -0.0068(15)
B2 0.0168(18) 0.0226(19) 0.0155(16) -0.0017(15) 0.0000(14) -0.0099(16)
P1 0.0207(4) 0.0157(4) 0.0148(4) -0.0019(3) -0.0006(3) -0.0086(3)
P2 0.0168(4) 0.0179(4) 0.0148(4) -0.0011(3) 0.0002(3) -0.0090(3)
Cl1 0.0276(4) 0.0190(4) 0.0197(4) 0.0017(3) -0.0017(3) -0.0084(3)
Cl2 0.0249(4) 0.0296(4) 0.0159(3) -0.0055(3) 0.0000(3) -0.0125(4)
Cl3 0.0988(10) 0.0650(8) 0.0532(7) 0.0000(6) -0.0115(7) -0.0514(8)
Cl4 0.222(2) 0.0357(7) 0.0487(7) -0.0075(6) 0.0453(10) -0.0031(10)
Cl5 0.0413(6) 0.0650(8) 0.0788(8) -0.0398(7) -0.0065(6) -0.0081(6)
Cl6 0.0592(7) 0.0524(7) 0.0667(7) -0.0074(6) -0.0028(6) -0.0202(6)
Cl7A 0.099(3) 0.040(2) 0.082(2) -0.0018(18) 0.036(2) -0.012(2)
Cl8A 0.0480(17) 0.0333(13) 0.057(2) -0.0200(14) 0.0158(13) -0.0187(11)
C51A 0.018(4) 0.044(5) 0.053(6) -0.033(4) 0.007(4) -0.005(4)
Cl7B 0.094(2) 0.065(3) 0.070(2) -0.011(2) -0.0097(17) -0.033(2)
Cl8B 0.164(5) 0.0365(18) 0.090(4) -0.014(2) 0.003(3) -0.035(3)
C51B 0.093(9) 0.061(8) 0.105(11) -0.035(8) 0.012(8) -0.061(8)

loop_
_atom_type_symbol
_atom_type_description
_atom_type_scat_dispersion_real
_atom_type_scat_dispersion_imag
_atom_type_scat_source
H H 0.0000 0.0000 'International Tables Vol C Tables 4.2.6.8 and 6.1.1.4'
C C 0.0033 0.0016 'International Tables Vol C Tables 4.2.6.8 and 6.1.1.4'
N N 0.0061 0.0033 'International Tables Vol C Tables 4.2.6.8 and 6.1.1.4'
B B 0.0013 0.0007 'International Tables Vol C Tables 4.2.6.8 and 6.1.1.4'
P P 0.1023 0.0942 'International Tables Vol C Tables 4.2.6.8 and 6.1.1.4'
Cl Cl 0.1484 0.1585 'International Tables Vol C Tables 4.2.6.8 and 6.1.1.4'

loop_
_geom_angle_atom_site_label_1
_geom_angle_atom_site_label_2
_geom_angle_atom_site_label_3
_geom_angle
_geom_angle_site_symmetry_1
_geom_angle_site_symmetry_3
C2 C1 C6 119.7(3) . .
C2 C1 P1 120.1(2) . .
C6 C1 P1 120.1(3) . .
C1 C2 C3 119.6(3) . .
C1 C2 H2 120.2 . .
C3 C2 H2 120.2 . .
C4 C3 C2 120.9(3) . .
C4 C3 H3 119.6 . .
C2 C3 H3 119.6 . .
C5 C4 C3 119.3(3) . .
C5 C4 H4 120.3 . .
C3 C4 H4 120.3 . .
C4 C5 C6 120.3(3) . .
C4 C5 H5 119.9 . .
C6 C5 H5 119.9 . .
C5 C6 C1 120.2(3) . .
C5 C6 H6 119.9 . .
C1 C6 H6 119.9 . .
C12 C7 C8 119.3(3) . .
C12 C7 P1 122.8(2) . .
C8 C7 P1 118.0(2) . .
C9 C8 C7 120.4(3) . .
C9 C8 H8 119.8 . .
C7 C8 H8 119.8 . .
C10 C9 C8 119.7(3) . .
C10 C9 H9 120.1 . .
C8 C9 H9 120.1 . .
C11 C10 C9 120.5(3) . .
C11 C10 H10 119.8 . .
C9 C10 H10 119.8 . .
C10 C11 C12 120.3(3) . .
C10 C11 H11 119.9 . .
C12 C11 H11 119.9 . .
C7 C12 C11 119.9(3) . .
C7 C12 H12 120.1 . .
C11 C12 H12 120.1 . .
C18 C13 C14 119.3(3) . .
C18 C13 P1 121.9(2) . .
C14 C13 P1 118.8(2) . .
C15 C14 C13 119.8(3) . .
C15 C14 H14 120.1 . .
C13 C14 H14 120.1 . .
C16 C15 C14 120.3(3) . .
C16 C15 H15 119.9 . .
C14 C15 H15 119.9 . .
C15 C16 C17 120.4(3) . .
C15 C16 H16 119.8 . .
C17 C16 H16 119.8 . .
C16 C17 C18 120.2(3) . .
C16 C17 H17 119.9 . .
C18 C17 H17 119.9 . .
C17 C18 C13 120.0(3) . .
C17 C18 H18 120.0 . .
C13 C18 H18 120.0 . .
C24 C19 C20 117.3(3) . .
C24 C19 B1 120.0(3) . .
C20 C19 B1 122.6(3) . .
C21 C20 C19 121.0(4) . .
C21 C20 H20 119.5 . .
C19 C20 H20 119.5 . .
C22 C21 C20 119.8(4) . .
C22 C21 H21 120.1 . .
C20 C21 H21 120.1 . .
C23 C22 C21 119.9(4) . .
C23 C22 H22 120.1 . .
C21 C22 H22 120.1 . .
C22 C23 C24 120.1(4) . .
C22 C23 H23 119.9 . .
C24 C23 H23 119.9 . .
C23 C24 C19 121.9(3) . .
C23 C24 H24 119.1 . .
C19 C24 H24 119.1 . .
C30 C25 C26 119.2(3) . .
C30 C25 P2 119.7(2) . .
C26 C25 P2 121.0(3) . .
C27 C26 C25 119.9(3) . .
C27 C26 H26 120.0 . .
C25 C26 H26 120.0 . .
C28 C27 C26 120.4(3) . .
C28 C27 H27 119.8 . .
C26 C27 H27 119.8 . .
C27 C28 C29 119.8(3) . .
C27 C28 H28 120.1 . .
C29 C28 H28 120.1 . .
C28 C29 C30 120.7(3) . .
C28 C29 H29 119.7 . .
C30 C29 H29 119.7 . .
C29 C30 C25 119.9(3) . .
C29 C30 H30 120.0 . .
C25 C30 H30 120.0 . .
C36 C31 C32 119.2(3) . .
C36 C31 P2 121.6(2) . .
C32 C31 P2 119.2(2) . .
C33 C32 C31 119.7(3) . .
C33 C32 H32 120.2 . .
C31 C32 H32 120.2 . .
C34 C33 C32 120.6(3) . .
C34 C33 H33 119.7 . .
C32 C33 H33 119.7 . .
C35 C34 C33 119.8(3) . .
C35 C34 H34 120.1 . .
C33 C34 H34 120.1 . .
C34 C35 C36 120.5(3) . .
C34 C35 H35 119.7 . .
C36 C35 H35 119.7 . .
C35 C36 C31 120.1(3) . .
C35 C36 H36 119.9 . .
C31 C36 H36 119.9 . .
C42 C37 C38 119.4(3) . .
C42 C37 P2 120.0(2) . .
C38 C37 P2 120.6(2) . .
C37 C38 C39 120.0(3) . .
C37 C38 H38 120.0 . .
C39 C38 H38 120.0 . .
C40 C39 C38 120.1(3) . .
C40 C39 H39 120.0 . .
C38 C39 H39 120.0 . .
C39 C40 C41 120.2(3) . .
C39 C40 H40 119.9 . .
C41 C40 H40 119.9 . .
C40 C41 C42 120.2(3) . .
C40 C41 H41 119.9 . .
C42 C41 H41 119.9 . .
C37 C42 C41 120.1(3) . .
C37 C42 H42 120.0 . .
C41 C42 H42 120.0 . .
C44 C43 C48 116.3(3) . .
C44 C43 B2 123.8(3) . .
C48 C43 B2 119.8(3) . .
C45 C44 C43 122.3(3) . .
C45 C44 H44 118.8 . .
C43 C44 H44 118.8 . .
C46 C45 C44 120.3(4) . .
C46 C45 H45 119.8 . .
C44 C45 H45 119.8 . .
C45 C46 C47 118.8(3) . .
C45 C46 H46 120.6 . .
C47 C46 H46 120.6 . .
C48 C47 C46 120.2(3) . .
C48 C47 H47 119.9 . .
C46 C47 H47 119.9 . .
C47 C48 C43 122.1(3) . .
C47 C48 H48 119.0 . .
C43 C48 H48 119.0 . .
Cl3 C49 Cl4 112.7(2) . .
Cl3 C49 H49A 109.0 . .
Cl4 C49 H49A 109.0 . .
Cl3 C49 H49B 109.0 . .
Cl4 C49 H49B 109.0 . .
H49A C49 H49B 107.8 . .
Cl5 C50 Cl6 112.7(2) . .
Cl5 C50 H50A 109.0 . .
Cl6 C50 H50A 109.0 . .
Cl5 C50 H50B 109.0 . .
Cl6 C50 H50B 109.0 . .
H50A C50 H50B 107.8 . .
B1 N1 B1 89.4(2) . 2_666
B1 N1 P1 132.6(2) . .
B1 N1 P1 136.1(2) 2_666 .
B2 N2 B2 89.7(2) 2_775 .
B2 N2 P2 132.5(2) 2_775 .
B2 N2 P2 135.4(2) . .
N1 B1 N1 90.6(2) . 2_666
N1 B1 C19 118.6(3) . .
N1 B1 C19 118.7(2) 2_666 .
N1 B1 Cl1 109.7(2) . .
N1 B1 Cl1 110.6(2) 2_666 .
C19 B1 Cl1 107.7(2) . .
N2 B2 N2 90.3(2) 2_775 .
N2 B2 C43 118.4(2) 2_775 .
N2 B2 C43 119.4(2) . .
N2 B2 Cl2 109.6(2) 2_775 .
N2 B2 Cl2 110.8(2) . .
C43 B2 Cl2 107.3(2) . .
N1 P1 C13 110.09(13) . .
N1 P1 C7 111.31(13) . .
C13 P1 C7 108.91(14) . .
N1 P1 C1 116.20(14) . .
C13 P1 C1 105.86(14) . .
C7 P1 C1 104.06(13) . .
N2 P2 C31 109.52(13) . .
N2 P2 C37 116.46(13) . .
C31 P2 C37 105.92(14) . .
N2 P2 C25 112.06(13) . .
C31 P2 C25 108.37(14) . .
C37 P2 C25 104.04(14) . .
Cl7A C51A Cl8A 110.6(5) . .
Cl7A C51A H51A 109.5 . .
Cl8A C51A H51A 109.5 . .
Cl7A C51A H51B 109.5 . .
Cl8A C51A H51B 109.5 . .
H51A C51A H51B 108.1 . .
Cl7B C51B Cl8B 111.8(6) . .
Cl7B C51B H51C 109.2 . .
Cl8B C51B H51C 109.2 . .
Cl7B C51B H51D 109.2 . .
Cl8B C51B H51D 109.2 . .
H51C C51B H51D 107.9 . .

loop_
_geom_bond_atom_site_label_1
_geom_bond_atom_site_label_2
_geom_bond_distance
_geom_bond_site_symmetry_2
C1 C2 1.380(4) .
C1 C6 1.393(4) .
C1 P1 1.811(3) .
C2 C3 1.388(5) .
C2 H2 0.9500 .
C3 C4 1.384(5) .
C3 H3 0.9500 .
C4 C5 1.381(5) .
C4 H4 0.9500 .
C5 C6 1.385(5) .
C5 H5 0.9500 .
C6 H6 0.9500 .
C7 C12 1.390(4) .
C7 C8 1.393(4) .
C7 P1 1.807(3) .
C8 C9 1.387(4) .
C8 H8 0.9500 .
C9 C10 1.380(5) .
C9 H9 0.9500 .
C10 C11 1.373(5) .
C10 H10 0.9500 .
C11 C12 1.391(5) .
C11 H11 0.9500 .
C12 H12 0.9500 .
C13 C18 1.394(4) .
C13 C14 1.403(4) .
C13 P1 1.794(3) .
C14 C15 1.389(5) .
C14 H14 0.9500 .
C15 C16 1.378(5) .
C15 H15 0.9500 .
C16 C17 1.380(5) .
C16 H16 0.9500 .
C17 C18 1.390(5) .
C17 H17 0.9500 .
C18 H18 0.9500 .
C19 C24 1.391(4) .
C19 C20 1.400(4) .
C19 B1 1.605(5) .
C20 C21 1.395(5) .
C20 H20 0.9500 .
C21 C22 1.383(6) .
C21 H21 0.9500 .
C22 C23 1.379(6) .
C22 H22 0.9500 .
C23 C24 1.379(5) .
C23 H23 0.9500 .
C24 H24 0.9500 .
C25 C30 1.393(4) .
C25 C26 1.397(4) .
C25 P2 1.813(3) .
C26 C27 1.393(5) .
C26 H26 0.9500 .
C27 C28 1.372(5) .
C27 H27 0.9500 .
C28 C29 1.382(5) .
C28 H28 0.9500 .
C29 C30 1.385(4) .
C29 H29 0.9500 .
C30 H30 0.9500 .
C31 C36 1.395(4) .
C31 C32 1.403(4) .
C31 P2 1.804(3) .
C32 C33 1.385(5) .
C32 H32 0.9500 .
C33 C34 1.383(5) .
C33 H33 0.9500 .
C34 C35 1.379(5) .
C34 H34 0.9500 .
C35 C36 1.384(5) .
C35 H35 0.9500 .
C36 H36 0.9500 .
C37 C42 1.392(4) .
C37 C38 1.393(4) .
C37 P2 1.809(3) .
C38 C39 1.395(4) .
C38 H38 0.9500 .
C39 C40 1.379(4) .
C39 H39 0.9500 .
C40 C41 1.379(4) .
C40 H40 0.9500 .
C41 C42 1.392(4) .
C41 H41 0.9500 .
C42 H42 0.9500 .
C43 C44 1.388(4) .
C43 C48 1.404(4) .
C43 B2 1.605(4) .
C44 C45 1.387(5) .
C44 H44 0.9500 .
C45 C46 1.381(5) .
C45 H45 0.9500 .
C46 C47 1.392(5) .
C46 H46 0.9500 .
C47 C48 1.381(4) .
C47 H47 0.9500 .
C48 H48 0.9500 .
C49 Cl3 1.725(4) .
C49 Cl4 1.735(4) .
C49 H49A 0.9900 .
C49 H49B 0.9900 .
C50 Cl5 1.740(4) .
C50 Cl6 1.763(4) .
C50 H50A 0.9900 .
C50 H50B 0.9900 .
N1 B1 1.551(4) .
N1 B1 1.562(4) 2_666
N1 P1 1.597(2) .
N2 B2 1.560(4) 2_775
N2 B2 1.566(4) .
N2 P2 1.598(2) .
B1 N1 1.562(4) 2_666
B1 Cl1 1.968(3) .
B2 N2 1.560(4) 2_775
B2 Cl2 1.964(3) .
Cl7A C51A 1.715(10) .
Cl8A C51A 1.824(9) .
C51A H51A 0.9900 .
C51A H51B 0.9900 .
Cl7B C51B 1.674(12) .
Cl8B C51B 1.756(15) .
C51B H51C 0.9900 .
C51B H51D 0.9900 .
